data_1530909
loop_
_publ_author_name
'Trunov, V.K.'
'Kovba, L.M.'

_publ_section_title
;
 About the interaction between the trioxides of molybdenum and tungsten
 and iron and chromium sesquioxides
;
_journal_name_full 'Izvestiya Akademii Nauk SSSR, Neorganicheskie Materialy'
_journal_page_first 151
_journal_page_last 154
_journal_volume 2
_journal_year 1966
_chemical_formula_sum 'Cr2 O6 W'
_chemical_name_systematic 'W Cr2 O6'
_space_group_IT_number 136
_symmetry_space_group_name_Hall '-P 4n 2n'
_symmetry_space_group_name_H-M 'P 42/m n m'
_cell_angle_alpha 90
_cell_angle_beta 90
_cell_angle_gamma 90
_cell_formula_units_Z 2
_cell_length_a 4.571
_cell_length_b 4.571
_cell_length_c 8.853
_cell_volume 184.975
_citation_journal_id_ASTM IVNMAW
_cod_data_source_file Trunov_IVNMAW_1966_1908.cif
_cod_data_source_block Cr2O6W1
_cod_original_cell_volume 184.9749
_cod_original_formula_sum 'Cr2 O6 W1'
_cod_database_code 1530909

loop_
_symmetry_equiv_pos_as_xyz
x,y,z
-y+1/2,x+1/2,z+1/2
-x,-y,z
y+1/2,-x+1/2,z+1/2
x+1/2,-y+1/2,-z+1/2
y,x,-z
-x+1/2,y+1/2,-z+1/2
-y,-x,-z
-x,-y,-z
y-1/2,-x-1/2,-z-1/2
x,y,-z
-y-1/2,x-1/2,-z-1/2
-x-1/2,y-1/2,z-1/2
-y,-x,z
x-1/2,-y-1/2,z-1/2
y,x,z

loop_
_atom_site_label
_atom_site_type_symbol
_atom_site_fract_x
_atom_site_fract_y
_atom_site_fract_z
_atom_site_occupancy
_atom_site_U_iso_or_equiv
O2 O-2 0.308 0.308 0.333 1 0.0
W1 W+6 0 0 0 1 0.0
O1 O-2 0.308 0.308 0 1 0.0
Cr1 Cr+3 0 0 0.333 1 0.0
